data_2217196
loop_
_publ_author_name
'B. Thimme Gowda'
'Sabine Foro'
'Hartmut Fuess'

_publ_section_title
;
 <i>N</i>-(3,4-Dimethylphenyl)acetamide
;
_journal_coeditor_code LW2051
_journal_issue 1
_journal_name_full 'Acta Crystallographica Section E'
_journal_page_first o11
_journal_page_last o11
_journal_paper_doi 10.1107/S1600536807060916
_journal_volume 64
_journal_year 2008
_chemical_formula_iupac 'C10 H13 N O'
_chemical_formula_moiety 'C10 H13 N O'
_chemical_formula_sum 'C10 H13 N O'
_chemical_formula_weight 163.21
_chemical_name_systematic
;
<i>N</i>-(3,4-Dimethylphenyl)acetamide
;
_space_group_IT_number 2
_symmetry_cell_setting triclinic
_symmetry_space_group_name_Hall '-P 1'
_symmetry_space_group_name_H-M 'P -1'
_atom_sites_solution_hydrogens geom
_atom_sites_solution_primary direct
_atom_sites_solution_secondary difmap
_audit_creation_method SHELXL-97
_cell_angle_alpha 85.330(10)
_cell_angle_beta 79.810(10)
_cell_angle_gamma 87.580(10)
_cell_formula_units_Z 6
_cell_length_a 6.7490(10)
_cell_length_b 14.281(2)
_cell_length_c 15.005(2)
_cell_measurement_reflns_used 25
_cell_measurement_temperature 299(2)
_cell_measurement_theta_max 22.12
_cell_measurement_theta_min 3.11
_cell_volume 1418.1(3)
_computing_cell_refinement 'CAD-4-PC Version (Enraf--Nonius, 1996)'
_computing_data_collection 'CAD-4-PC Version (Enraf--Nonius, 1996)'
_computing_data_reduction 'REDU4 (Stoe & Cie, 1987)'
_computing_molecular_graphics 'PLATON (Spek, 2003)'
_computing_publication_material 'SHELXL97 (Sheldrick, 1997)'
_computing_structure_refinement 'SHELXL97 (Sheldrick, 1997)'
_computing_structure_solution 'SHELXS97 (Sheldrick, 1997)'
_diffrn_ambient_temperature 299(2)
_diffrn_measured_fraction_theta_full 1.000
_diffrn_measured_fraction_theta_max 1.000
_diffrn_measurement_device_type 'Enraf--Nonius CAD-4'
_diffrn_measurement_method \w/2\q
_diffrn_radiation_monochromator graphite
_diffrn_radiation_source 'fine-focus sealed tube'
_diffrn_radiation_type CuK\a
_diffrn_radiation_wavelength 1.54180
_diffrn_reflns_av_R_equivalents 0.0436
_diffrn_reflns_av_sigmaI/netI 0.0303
_diffrn_reflns_limit_h_max 1
_diffrn_reflns_limit_h_min -8
_diffrn_reflns_limit_k_max 17
_diffrn_reflns_limit_k_min -17
_diffrn_reflns_limit_l_max 17
_diffrn_reflns_limit_l_min -17
_diffrn_reflns_number 5528
_diffrn_reflns_theta_full 66.94
_diffrn_reflns_theta_max 66.94
_diffrn_reflns_theta_min 3.00
_diffrn_standards_decay_% 2.0
_diffrn_standards_interval_time 120
_diffrn_standards_number 3
_exptl_absorpt_coefficient_mu 0.586
_exptl_absorpt_correction_type none
_exptl_crystal_colour colourless
_exptl_crystal_density_diffrn 1.147
_exptl_crystal_density_method 'not measured'
_exptl_crystal_description prism
_exptl_crystal_F_000 528
_exptl_crystal_size_max 0.35
_exptl_crystal_size_mid 0.33
_exptl_crystal_size_min 0.18
_refine_diff_density_max 0.256
_refine_diff_density_min -0.266
_refine_ls_extinction_coef 0.0022(7)
_refine_ls_extinction_expression Fc^*^=kFc[1+0.001xFc^2^\l^3^/sin(2\q)]^-1/4^
_refine_ls_extinction_method SHELXL
_refine_ls_goodness_of_fit_ref 1.030
_refine_ls_hydrogen_treatment mixed
_refine_ls_matrix_type full
_refine_ls_number_parameters 344
_refine_ls_number_reflns 5025
_refine_ls_number_restraints 0
_refine_ls_restrained_S_all 1.030
_refine_ls_R_factor_all 0.0955
_refine_ls_R_factor_gt 0.0640
_refine_ls_shift/su_max 0.001
_refine_ls_shift/su_mean 0.000
_refine_ls_structure_factor_coef Fsqd
_refine_ls_weighting_details 'calc w=1/[\s^2^(Fo^2^)+(0.1316P)^2^+0.1229P] where P=(Fo^2^+2Fc^2^)/3'
_refine_ls_weighting_scheme calc
_refine_ls_wR_factor_gt 0.1843
_refine_ls_wR_factor_ref 0.2095
_reflns_number_gt 3386
_reflns_number_total 5025
_reflns_threshold_expression >2sigma(I)
_cod_data_source_file lw2051.cif
_cod_data_source_block I
_cod_database_code 2217196
_cod_database_fobs_code 2217196

loop_
_symmetry_equiv_pos_as_xyz
'x, y, z'
'-x, -y, -z'

loop_
_atom_site_type_symbol
_atom_site_label
_atom_site_fract_x
_atom_site_fract_y
_atom_site_fract_z
_atom_site_U_iso_or_equiv
_atom_site_adp_type
_atom_site_calc_flag
_atom_site_refinement_flags
_atom_site_occupancy
O O1 0.6611(4) 0.21887(13) 0.27754(16) 0.0935(7) Uani d . 1
N N1 0.7204(3) 0.37376(14) 0.26524(16) 0.0647(6) Uani d . 1
H H1N 0.702(4) 0.428(2) 0.2362(19) 0.078 Uiso d . 1
C C1 0.8633(4) 0.37519(17) 0.32314(17) 0.0633(6) Uani d . 1
C C2 1.0021(4) 0.44579(19) 0.3073(2) 0.0713(7) Uani d . 1
H H2 1.0045 0.4879 0.2565 0.086 Uiso calc R 1
C C3 1.1384(4) 0.4555(2) 0.3653(2) 0.0794(8) Uani d . 1
C C4 1.1409(5) 0.3917(3) 0.4390(2) 0.0906(10) Uani d . 1
C C5 1.0037(6) 0.3211(3) 0.4542(2) 0.0970(10) Uani d . 1
H H5 1.0053 0.2774 0.5036 0.116 Uiso calc R 1
C C6 0.8637(5) 0.3128(2) 0.3985(2) 0.0849(9) Uani d . 1
H H6 0.7702 0.2654 0.4117 0.102 Uiso calc R 1
C C7 0.6247(4) 0.29887(17) 0.24731(19) 0.0658(6) Uani d . 1
C C8 0.4682(4) 0.31912(19) 0.1893(2) 0.0778(8) Uani d . 1
H H8A 0.4651 0.3850 0.1708 0.093 Uiso calc R 1
H H8B 0.3390 0.3016 0.2232 0.093 Uiso calc R 1
H H8C 0.4995 0.2838 0.1367 0.093 Uiso calc R 1
C C9 1.2754(5) 0.5374(3) 0.3480(3) 0.1155(13) Uani d . 1
H H9A 1.2499 0.5751 0.2951 0.139 Uiso calc R 1
H H9B 1.4130 0.5149 0.3385 0.139 Uiso calc R 1
H H9C 1.2511 0.5747 0.3995 0.139 Uiso calc R 1
C C10 1.2889(7) 0.3980(4) 0.5030(3) 0.1352(18) Uani d . 1
H H10A 1.4232 0.4007 0.4689 0.162 Uiso calc R 1
H H10B 1.2785 0.3437 0.5456 0.162 Uiso calc R 1
H H10C 1.2588 0.4537 0.5353 0.162 Uiso calc R 1
O O2 0.6415(3) 0.89842(12) 0.17410(15) 0.0810(6) Uani d . 1
N N2 0.7398(3) 1.02533(14) 0.23505(15) 0.0625(5) Uani d . 1
H H2N 0.709(4) 1.092(2) 0.2425(18) 0.075 Uiso d . 1
C C11 0.9017(4) 0.98806(17) 0.27568(18) 0.0613(6) Uani d . 1
C C12 0.9873(4) 1.04469(19) 0.32918(18) 0.0697(7) Uani d . 1
H H12 0.9362 1.1057 0.3360 0.084 Uiso calc R 1
C C13 1.1444(5) 1.0139(2) 0.37231(19) 0.0775(8) Uani d . 1
C C14 1.2212(4) 0.9219(2) 0.3629(2) 0.0810(8) Uani d . 1
C C15 1.1404(5) 0.8675(2) 0.3084(3) 0.0908(10) Uani d . 1
H H15 1.1927 0.8068 0.3009 0.109 Uiso calc R 1
C C16 0.9848(4) 0.89835(19) 0.2641(2) 0.0822(9) Uani d . 1
H H16 0.9360 0.8594 0.2267 0.099 Uiso calc R 1
C C17 0.6230(4) 0.98221(17) 0.18788(17) 0.0617(6) Uani d . 1
C C18 0.4661(4) 1.04309(19) 0.1511(2) 0.0746(7) Uani d . 1
H H18A 0.4555 1.1026 0.1774 0.089 Uiso calc R 1
H H18B 0.3387 1.0130 0.1660 0.089 Uiso calc R 1
H H18C 0.5031 1.0529 0.0863 0.089 Uiso calc R 1
C C19 1.2353(6) 1.0776(3) 0.4266(3) 0.1110(12) Uani d . 1
H H19A 1.1668 1.1379 0.4254 0.133 Uiso calc R 1
H H19B 1.3752 1.0848 0.4013 0.133 Uiso calc R 1
H H19C 1.2225 1.0513 0.4882 0.133 Uiso calc R 1
C C20 1.3884(5) 0.8838(3) 0.4104(3) 0.1128(13) Uani d . 1
H H20A 1.5045 0.9218 0.3914 0.135 Uiso calc R 1
H H20B 1.4218 0.8203 0.3953 0.135 Uiso calc R 1
H H20C 1.3459 0.8849 0.4748 0.135 Uiso calc R 1
O O3 0.6498(3) 0.55410(11) 0.16267(14) 0.0773(6) Uani d . 1
N N3 0.5363(3) 0.70443(13) 0.14131(14) 0.0607(5) Uani d . 1
H H3N 0.555(4) 0.760(2) 0.1545(18) 0.073 Uiso d . 1
C C21 0.3877(4) 0.69495(15) 0.08863(16) 0.0565(6) Uani d . 1
C C22 0.2832(4) 0.77608(17) 0.06384(16) 0.0609(6) Uani d . 1
H H22 0.3169 0.8330 0.0823 0.073 Uiso calc R 1
C C23 0.1323(4) 0.7758(2) 0.01327(18) 0.0683(7) Uani d . 1
C C24 0.0808(4) 0.6904(2) -0.0150(2) 0.0764(8) Uani d . 1
C C25 0.1861(5) 0.6102(2) 0.0097(2) 0.0824(8) Uani d . 1
H H25 0.1532 0.5533 -0.0092 0.099 Uiso calc R 1
C C26 0.3366(4) 0.60984(18) 0.0604(2) 0.0723(7) Uani d . 1
H H26 0.4032 0.5540 0.0756 0.087 Uiso calc R 1
C C27 0.6556(4) 0.63784(16) 0.17531(16) 0.0600(6) Uani d . 1
C C28 0.7946(5) 0.67177(19) 0.2314(2) 0.0846(9) Uani d . 1
H H28A 0.9251 0.6808 0.1947 0.101 Uiso calc R 1
H H28B 0.8056 0.6261 0.2810 0.101 Uiso calc R 1
H H28C 0.7430 0.7303 0.2546 0.101 Uiso calc R 1
C C29 0.0253(5) 0.8664(3) -0.0104(2) 0.0974(10) Uani d . 1
H H29A -0.1148 0.8630 0.0161 0.117 Uiso calc R 1
H H29B 0.0386 0.8766 -0.0752 0.117 Uiso calc R 1
H H29C 0.0836 0.9175 0.0127 0.117 Uiso calc R 1
C C30 -0.0827(5) 0.6855(3) -0.0706(2) 0.1065(12) Uani d . 1
H H30A -0.2087 0.7060 -0.0365 0.128 Uiso calc R 1
H H30B -0.0925 0.6218 -0.0854 0.128 Uiso calc R 1
H H30C -0.0511 0.7254 -0.1256 0.128 Uiso calc R 1

loop_
_atom_site_aniso_label
_atom_site_aniso_U_11
_atom_site_aniso_U_22
_atom_site_aniso_U_33
_atom_site_aniso_U_12
_atom_site_aniso_U_13
_atom_site_aniso_U_23
O1 0.1197(17) 0.0455(10) 0.1293(18) 0.0036(10) -0.0624(14) -0.0039(10)
N1 0.0750(14) 0.0435(10) 0.0809(14) 0.0084(9) -0.0294(11) -0.0085(9)
C1 0.0722(16) 0.0520(13) 0.0701(15) 0.0128(11) -0.0214(13) -0.0183(11)
C2 0.0703(16) 0.0615(15) 0.0851(18) 0.0085(12) -0.0187(14) -0.0180(13)
C3 0.0669(17) 0.0801(19) 0.095(2) 0.0081(14) -0.0113(15) -0.0384(16)
C4 0.094(2) 0.107(3) 0.078(2) 0.0302(19) -0.0285(17) -0.0381(19)
C5 0.128(3) 0.095(2) 0.0727(19) 0.019(2) -0.033(2) -0.0118(17)
C6 0.112(2) 0.0733(18) 0.0740(17) 0.0072(16) -0.0310(17) -0.0088(14)
C7 0.0712(15) 0.0480(13) 0.0822(17) 0.0085(11) -0.0229(13) -0.0134(11)
C8 0.0755(17) 0.0617(15) 0.104(2) 0.0046(13) -0.0362(16) -0.0142(14)
C9 0.092(2) 0.126(3) 0.133(3) -0.020(2) -0.015(2) -0.041(3)
C10 0.125(3) 0.190(5) 0.109(3) 0.038(3) -0.060(3) -0.061(3)
O2 0.0835(13) 0.0536(10) 0.1117(15) -0.0016(9) -0.0232(11) -0.0266(10)
N2 0.0678(12) 0.0451(10) 0.0776(13) -0.0025(9) -0.0202(11) -0.0051(9)
C11 0.0581(13) 0.0532(13) 0.0713(15) -0.0023(10) -0.0100(12) 0.0011(11)
C12 0.0714(16) 0.0664(16) 0.0741(16) 0.0001(12) -0.0187(14) -0.0102(12)
C13 0.0732(17) 0.094(2) 0.0659(16) -0.0067(15) -0.0133(14) -0.0036(14)
C14 0.0640(16) 0.089(2) 0.0840(19) 0.0010(15) -0.0099(15) 0.0200(16)
C15 0.0762(19) 0.0631(17) 0.132(3) 0.0055(14) -0.0238(19) 0.0067(18)
C16 0.0772(18) 0.0521(14) 0.122(2) 0.0023(12) -0.0285(18) -0.0108(15)
C17 0.0597(14) 0.0531(13) 0.0713(15) -0.0071(10) -0.0063(12) -0.0077(11)
C18 0.0770(17) 0.0628(15) 0.0889(19) -0.0060(13) -0.0286(15) -0.0025(13)
C19 0.108(3) 0.130(3) 0.107(3) 0.004(2) -0.044(2) -0.030(2)
C20 0.088(2) 0.131(3) 0.116(3) 0.004(2) -0.029(2) 0.033(2)
O3 0.0991(14) 0.0402(9) 0.1004(14) 0.0032(8) -0.0406(11) -0.0032(8)
N3 0.0747(13) 0.0378(10) 0.0753(13) 0.0002(9) -0.0272(11) -0.0072(9)
C21 0.0622(14) 0.0466(12) 0.0624(13) 0.0019(10) -0.0150(11) -0.0074(10)
C22 0.0681(15) 0.0503(12) 0.0650(14) 0.0039(10) -0.0144(12) -0.0051(10)
C23 0.0603(14) 0.0786(17) 0.0635(15) 0.0098(12) -0.0093(12) -0.0006(12)
C24 0.0604(15) 0.098(2) 0.0734(17) 0.0008(14) -0.0160(13) -0.0144(15)
C25 0.085(2) 0.0730(18) 0.098(2) -0.0096(15) -0.0327(17) -0.0188(15)
C26 0.0814(18) 0.0517(14) 0.0914(19) -0.0013(12) -0.0318(15) -0.0141(12)
C27 0.0740(15) 0.0439(12) 0.0643(14) -0.0023(10) -0.0202(12) 0.0016(10)
C28 0.111(2) 0.0558(15) 0.099(2) 0.0038(14) -0.0545(19) -0.0015(14)
C29 0.085(2) 0.104(2) 0.100(2) 0.0300(18) -0.0245(18) 0.0084(19)
C30 0.076(2) 0.159(4) 0.093(2) 0.002(2) -0.0321(18) -0.026(2)

loop_
_atom_type_symbol
_atom_type_description
_atom_type_scat_dispersion_real
_atom_type_scat_dispersion_imag
_atom_type_scat_source
C C 0.0181 0.0091 'International Tables Vol C Tables 4.2.6.8 and 6.1.1.4'
H H 0.0000 0.0000 'International Tables Vol C Tables 4.2.6.8 and 6.1.1.4'
N N 0.0311 0.0180 'International Tables Vol C Tables 4.2.6.8 and 6.1.1.4'
O O 0.0492 0.0322 'International Tables Vol C Tables 4.2.6.8 and 6.1.1.4'

loop_
_geom_angle_atom_site_label_1
_geom_angle_atom_site_label_2
_geom_angle_atom_site_label_3
_geom_angle
C7 N1 C1 127.2(2)
C7 N1 H1N 119.3(19)
C1 N1 H1N 113.3(19)
C6 C1 C2 118.2(3)
C6 C1 N1 123.0(3)
C2 C1 N1 118.6(2)
C1 C2 C3 121.8(3)
C1 C2 H2 119.1
C3 C2 H2 119.1
C4 C3 C2 119.6(3)
C4 C3 C9 121.2(3)
C2 C3 C9 119.2(3)
C5 C4 C3 118.5(3)
C5 C4 C10 119.9(4)
C3 C4 C10 121.7(4)
C4 C5 C6 122.2(3)
C4 C5 H5 118.9
C6 C5 H5 118.9
C1 C6 C5 119.7(3)
C1 C6 H6 120.2
C5 C6 H6 120.2
O1 C7 N1 122.5(2)
O1 C7 C8 121.8(2)
N1 C7 C8 115.7(2)
C7 C8 H8A 109.5
C7 C8 H8B 109.5
H8A C8 H8B 109.5
C7 C8 H8C 109.5
H8A C8 H8C 109.5
H8B C8 H8C 109.5
C3 C9 H9A 109.5
C3 C9 H9B 109.5
H9A C9 H9B 109.5
C3 C9 H9C 109.5
H9A C9 H9C 109.5
H9B C9 H9C 109.5
C4 C10 H10A 109.5
C4 C10 H10B 109.5
H10A C10 H10B 109.5
C4 C10 H10C 109.5
H10A C10 H10C 109.5
H10B C10 H10C 109.5
C17 N2 C11 129.2(2)
C17 N2 H2N 116.1(16)
C11 N2 H2N 114.7(16)
C16 C11 C12 117.6(3)
C16 C11 N2 123.8(2)
C12 C11 N2 118.5(2)
C13 C12 C11 122.6(3)
C13 C12 H12 118.7
C11 C12 H12 118.7
C12 C13 C14 119.0(3)
C12 C13 C19 120.8(3)
C14 C13 C19 120.1(3)
C15 C14 C13 118.1(3)
C15 C14 C20 120.5(3)
C13 C14 C20 121.3(3)
C14 C15 C16 123.1(3)
C14 C15 H15 118.5
C16 C15 H15 118.5
C15 C16 C11 119.5(3)
C15 C16 H16 120.3
C11 C16 H16 120.3
O2 C17 N2 123.6(2)
O2 C17 C18 120.6(2)
N2 C17 C18 115.8(2)
C17 C18 H18A 109.5
C17 C18 H18B 109.5
H18A C18 H18B 109.5
C17 C18 H18C 109.5
H18A C18 H18C 109.5
H18B C18 H18C 109.5
C13 C19 H19A 109.5
C13 C19 H19B 109.5
H19A C19 H19B 109.5
C13 C19 H19C 109.5
H19A C19 H19C 109.5
H19B C19 H19C 109.5
C14 C20 H20A 109.5
C14 C20 H20B 109.5
H20A C20 H20B 109.5
C14 C20 H20C 109.5
H20A C20 H20C 109.5
H20B C20 H20C 109.5
C27 N3 C21 129.3(2)
C27 N3 H3N 114.5(19)
C21 N3 H3N 116.2(18)
C22 C21 C26 118.2(2)
C22 C21 N3 117.3(2)
C26 C21 N3 124.5(2)
C23 C22 C21 122.9(2)
C23 C22 H22 118.6
C21 C22 H22 118.6
C22 C23 C24 119.0(2)
C22 C23 C29 119.8(3)
C24 C23 C29 121.2(3)
C25 C24 C23 117.7(3)
C25 C24 C30 120.7(3)
C23 C24 C30 121.5(3)
C26 C25 C24 123.7(3)
C26 C25 H25 118.2
C24 C25 H25 118.2
C25 C26 C21 118.6(3)
C25 C26 H26 120.7
C21 C26 H26 120.7
O3 C27 N3 123.1(2)
O3 C27 C28 121.4(2)
N3 C27 C28 115.5(2)
C27 C28 H28A 109.5
C27 C28 H28B 109.5
H28A C28 H28B 109.5
C27 C28 H28C 109.5
H28A C28 H28C 109.5
H28B C28 H28C 109.5
C23 C29 H29A 109.5
C23 C29 H29B 109.5
H29A C29 H29B 109.5
C23 C29 H29C 109.5
H29A C29 H29C 109.5
H29B C29 H29C 109.5
C24 C30 H30A 109.5
C24 C30 H30B 109.5
H30A C30 H30B 109.5
C24 C30 H30C 109.5
H30A C30 H30C 109.5
H30B C30 H30C 109.5

loop_
_geom_bond_atom_site_label_1
_geom_bond_atom_site_label_2
_geom_bond_distance
O1 C7 1.226(3)
N1 C7 1.342(3)
N1 C1 1.410(3)
N1 H1N 0.88(3)
C1 C6 1.382(4)
C1 C2 1.383(4)
C2 C3 1.391(4)
C2 H2 0.9300
C3 C4 1.376(5)
C3 C9 1.500(5)
C4 C5 1.376(5)
C4 C10 1.514(4)
C5 C6 1.382(4)
C5 H5 0.9300
C6 H6 0.9300
C7 C8 1.488(4)
C8 H8A 0.9600
C8 H8B 0.9600
C8 H8C 0.9600
C9 H9A 0.9600
C9 H9B 0.9600
C9 H9C 0.9600
C10 H10A 0.9600
C10 H10B 0.9600
C10 H10C 0.9600
O2 C17 1.228(3)
N2 C17 1.346(3)
N2 C11 1.408(3)
N2 H2N 0.98(3)
C11 C16 1.388(4)
C11 C12 1.393(4)
C12 C13 1.376(4)
C12 H12 0.9300
C13 C14 1.401(5)
C13 C19 1.487(4)
C14 C15 1.366(5)
C14 C20 1.499(4)
C15 C16 1.378(4)
C15 H15 0.9300
C16 H16 0.9300
C17 C18 1.494(4)
C18 H18A 0.9600
C18 H18B 0.9600
C18 H18C 0.9600
C19 H19A 0.9600
C19 H19B 0.9600
C19 H19C 0.9600
C20 H20A 0.9600
C20 H20B 0.9600
C20 H20C 0.9600
O3 C27 1.229(3)
N3 C27 1.347(3)
N3 C21 1.399(3)
N3 H3N 0.86(3)
C21 C22 1.390(3)
C21 C26 1.395(3)
C22 C23 1.374(4)
C22 H22 0.9300
C23 C24 1.400(4)
C23 C29 1.503(4)
C24 C25 1.382(4)
C24 C30 1.504(4)
C25 C26 1.372(4)
C25 H25 0.9300
C26 H26 0.9300
C27 C28 1.486(4)
C28 H28A 0.9600
C28 H28B 0.9600
C28 H28C 0.9600
C29 H29A 0.9600
C29 H29B 0.9600
C29 H29C 0.9600
C30 H30A 0.9600
C30 H30B 0.9600
C30 H30C 0.9600

loop_
_geom_hbond_atom_site_label_D
_geom_hbond_atom_site_label_H
_geom_hbond_atom_site_label_A
_geom_hbond_site_symmetry_A
_geom_hbond_distance_DH
_geom_hbond_distance_HA
_geom_hbond_distance_DA
_geom_hbond_angle_DHA
N1 H1N O3 . 0.88(3) 2.08(3) 2.956(3) 177(3)
N3 H3N O2 . 0.86(3) 2.14(3) 2.989(3) 172(3)
N2 H2N O1 1_565 0.98(3) 1.92(3) 2.893(3) 170(2)

loop_
_geom_torsion_atom_site_label_1
_geom_torsion_atom_site_label_2
_geom_torsion_atom_site_label_3
_geom_torsion_atom_site_label_4
_geom_torsion
C7 N1 C1 C6 -29.7(4)
C7 N1 C1 C2 154.5(3)
C6 C1 C2 C3 -0.6(4)
N1 C1 C2 C3 175.4(2)
C1 C2 C3 C4 2.2(4)
C1 C2 C3 C9 -175.8(3)
C2 C3 C4 C5 -1.6(4)
C9 C3 C4 C5 176.3(3)
C2 C3 C4 C10 178.8(3)
C9 C3 C4 C10 -3.3(5)
C3 C4 C5 C6 -0.5(5)
C10 C4 C5 C6 179.2(3)
C2 C1 C6 C5 -1.4(4)
N1 C1 C6 C5 -177.3(3)
C4 C5 C6 C1 2.0(5)
C1 N1 C7 O1 -4.0(5)
C1 N1 C7 C8 175.1(2)
C17 N2 C11 C16 7.9(4)
C17 N2 C11 C12 -173.6(3)
C16 C11 C12 C13 -2.1(4)
N2 C11 C12 C13 179.3(2)
C11 C12 C13 C14 -0.4(4)
C11 C12 C13 C19 178.2(3)
C12 C13 C14 C15 2.1(4)
C19 C13 C14 C15 -176.5(3)
C12 C13 C14 C20 -178.3(3)
C19 C13 C14 C20 3.1(5)
C13 C14 C15 C16 -1.3(5)
C20 C14 C15 C16 179.1(3)
C14 C15 C16 C11 -1.2(5)
C12 C11 C16 C15 2.9(4)
N2 C11 C16 C15 -178.6(3)
C11 N2 C17 O2 1.1(4)
C11 N2 C17 C18 -178.3(2)
C27 N3 C21 C22 178.8(2)
C27 N3 C21 C26 -0.5(4)
C26 C21 C22 C23 0.2(4)
N3 C21 C22 C23 -179.1(2)
C21 C22 C23 C24 -0.1(4)
C21 C22 C23 C29 179.6(3)
C22 C23 C24 C25 -0.1(4)
C29 C23 C24 C25 -179.9(3)
C22 C23 C24 C30 -179.9(3)
C29 C23 C24 C30 0.4(4)
C23 C24 C25 C26 0.3(5)
C30 C24 C25 C26 -179.9(3)
C24 C25 C26 C21 -0.3(5)
C22 C21 C26 C25 0.0(4)
N3 C21 C26 C25 179.3(3)
C21 N3 C27 O3 0.7(4)
C21 N3 C27 C28 -178.2(3)

loop_
_cod_related_entry_id
_cod_related_entry_database
_cod_related_entry_code
1 ChemSpider 67692
